data_4033709
loop_
_publ_author_name
'Li, Hongjie'
'Jia, Peijing'
'Qian, Naixin'
'Li, Shasha'
'Jiao, Peng'

_publ_section_title
;
 Simultaneous Construction of Planar and Central Chiralities as Well as
 Unprecedented Axial Chirality on and around a Ferrocene Backbone.
;
_journal_issue 5
_journal_name_full 'The Journal of organic chemistry'
_journal_page_first 2817
_journal_page_last 2828
_journal_paper_doi 10.1021/acs.joc.8b03221
_journal_volume 84
_journal_year 2019
_chemical_absolute_configuration ad
_chemical_formula_moiety 'C31 H30 Br Fe N O2'
_chemical_formula_sum 'C31 H30 Br Fe N O2'
_chemical_formula_weight 584.32
_space_group_crystal_system orthorhombic
_space_group_IT_number 19
_space_group_name_Hall 'P 2ac 2ab'
_space_group_name_H-M_alt 'P 21 21 21'
_atom_sites_solution_hydrogens geom
_audit_creation_date 2018-08-04
_audit_creation_method
;
Olex2 1.2
(compiled 2018.05.29 svn.r3508 for OlexSys, GUI svn.r5506)
;
_cell_angle_alpha 90
_cell_angle_beta 90
_cell_angle_gamma 90
_cell_formula_units_Z 4
_cell_length_a 9.7648(4)
_cell_length_b 9.8776(10)
_cell_length_c 26.8081(11)
_cell_measurement_reflns_used 4115
_cell_measurement_temperature 100.00(10)
_cell_measurement_theta_max 27.7800
_cell_measurement_theta_min 4.1840
_cell_volume 2585.7(3)
_computing_cell_refinement 'CrysAlisPro 1.171.39.32a (Rigaku OD, 2017)'
_computing_data_collection 'CrysAlisPro 1.171.39.32a (Rigaku OD, 2017)'
_computing_data_reduction 'CrysAlisPro 1.171.39.32a (Rigaku OD, 2017)'
_computing_molecular_graphics 'Olex2 (Dolomanov et al., 2009)'
_computing_publication_material 'Olex2 (Dolomanov et al., 2009)'
_computing_structure_refinement 'ShelXL (Sheldrick, 2015)'
_computing_structure_solution 'SHELXT 2014/5 (Sheldrick, 2014)'
_diffrn_ambient_environment N~2~
_diffrn_ambient_temperature 100.00(10)
_diffrn_detector 'CCD plate'
_diffrn_detector_area_resol_mean 5.3127
_diffrn_detector_type AtlasS2
_diffrn_measured_fraction_theta_full 0.996
_diffrn_measured_fraction_theta_max 0.976
_diffrn_measurement_details
;
List of Runs (angles in degrees, time in seconds):

  # Type    Start    End  Width  t~exp~   \w     \q     \k     \f   Frames
--------------------------------------------------------------------------
  1  \w    -29.00  -3.00   1.00    7.65    --  -11.20  92.00  82.00   26
  2  \w     -1.00  71.00   1.00    7.65    --   12.45  37.00  90.00   72
  3  \w    -20.00  78.00   1.00    7.65    --   12.45  19.00 -30.00   98
;
_diffrn_measurement_device 'four-circle diffractometer'
_diffrn_measurement_device_type 'SuperNova, Dual, Cu at home/near, AtlasS2'
_diffrn_measurement_method '\w scans'
_diffrn_orient_matrix_type 'CrysAlisPro convention (1999,Acta A55,543-557)'
_diffrn_orient_matrix_UB_11 -0.0600899000
_diffrn_orient_matrix_UB_12 -0.0401400000
_diffrn_orient_matrix_UB_13 -0.0014500000
_diffrn_orient_matrix_UB_21 -0.0294340000
_diffrn_orient_matrix_UB_22 0.0473839000
_diffrn_orient_matrix_UB_23 -0.0167359000
_diffrn_orient_matrix_UB_31 0.0283733000
_diffrn_orient_matrix_UB_32 -0.0359011000
_diffrn_orient_matrix_UB_33 -0.0204584000
_diffrn_radiation_monochromator mirror
_diffrn_radiation_probe x-ray
_diffrn_radiation_type MoK\a
_diffrn_radiation_wavelength 0.71073
_diffrn_reflns_av_R_equivalents 0.0434
_diffrn_reflns_av_unetI/netI 0.0730
_diffrn_reflns_Laue_measured_fraction_full 0.996
_diffrn_reflns_Laue_measured_fraction_max 0.976
_diffrn_reflns_limit_h_max 12
_diffrn_reflns_limit_h_min -12
_diffrn_reflns_limit_k_max 12
_diffrn_reflns_limit_k_min -9
_diffrn_reflns_limit_l_max 34
_diffrn_reflns_limit_l_min -33
_diffrn_reflns_number 12872
_diffrn_reflns_point_group_measured_fraction_full 0.968
_diffrn_reflns_point_group_measured_fraction_max 0.924
_diffrn_reflns_theta_full 25.242
_diffrn_reflns_theta_max 27.497
_diffrn_reflns_theta_min 3.674
_diffrn_source 'micro-focus sealed X-ray tube'
_diffrn_source_type 'SuperNova (Mo) X-ray Source'
_exptl_absorpt_coefficient_mu 2.158
_exptl_absorpt_correction_T_max 1.00000
_exptl_absorpt_correction_T_min 0.41333
_exptl_absorpt_correction_type multi-scan
_exptl_absorpt_process_details
;
CrysAlisPro 1.171.39.32a (Rigaku Oxford Diffraction, 2017)
Empirical absorption correction using spherical harmonics,
 implemented in SCALE3 ABSPACK scaling algorithm.
;
_exptl_crystal_colour 'clear light brown'
_exptl_crystal_density_diffrn 1.501
_exptl_crystal_description prism
_exptl_crystal_F_000 1200
_exptl_crystal_size_max 0.6
_exptl_crystal_size_mid 0.2
_exptl_crystal_size_min 0.2
_refine_diff_density_max 0.580
_refine_diff_density_min -0.511
_refine_diff_density_rms 0.082
_refine_ls_abs_structure_details
;
 Flack x determined using 1679 quotients [(I+)-(I-)]/[(I+)+(I-)]
 (Parsons, Flack and Wagner, Acta Cryst. B69 (2013) 249-259).
;
_refine_ls_abs_structure_Flack 0.006(7)
_refine_ls_extinction_method none
_refine_ls_goodness_of_fit_ref 1.029
_refine_ls_hydrogen_treatment constr
_refine_ls_matrix_type full
_refine_ls_number_parameters 325
_refine_ls_number_reflns 5482
_refine_ls_number_restraints 12
_refine_ls_restrained_S_all 1.037
_refine_ls_R_factor_all 0.0490
_refine_ls_R_factor_gt 0.0395
_refine_ls_shift/su_max 0.001
_refine_ls_shift/su_mean 0.000
_refine_ls_structure_factor_coef Fsqd
_refine_ls_weighting_details 'w=1/[\s^2^(Fo^2^)+(0.0213P)^2^] where P=(Fo^2^+2Fc^2^)/3'
_refine_ls_weighting_scheme calc
_refine_ls_wR_factor_gt 0.0666
_refine_ls_wR_factor_ref 0.0702
_reflns_Friedel_coverage 0.670
_reflns_Friedel_fraction_full 0.931
_reflns_Friedel_fraction_max 0.856
_reflns_number_gt 4829
_reflns_number_total 5482
_reflns_threshold_expression 'I > 2\s(I)'
_cod_data_source_file jo8b03221_si_012.cif
_cod_data_source_block 20180625b
_cod_database_code 4033709
_shelx_shelxl_version_number 2018/3
_chemical_oxdiff_formula C1H1N1O1Br1Fe1
_shelx_space_group_comment
;
The symmetry employed for this shelxl refinement is uniquely defined
by the following loop, which should always be used as a source of
symmetry information in preference to the above space-group names.
They are only intended as comments.
;
_reflns_odcompleteness_completeness 99.34
_reflns_odcompleteness_iscentric 1
_reflns_odcompleteness_theta 26.32
_olex2_refinement_description
;
1. Fixed Uiso
 At 1.2 times of:
  All C(H) groups, All C(H,H) groups
2. Uiso/Uaniso restraints and constraints
Uanis(C32) \\sim Ueq, Uanis(C33) \\sim Ueq: with sigma of 0.002 and sigma for
terminal atoms of 0.004
3.a Ternary CH refined with riding coordinates:
 C10(H10)
3.b Secondary CH2 refined with riding coordinates:
 C9(H9A,H9B), C23(H23A,H23B), C22(H22A,H22B), C14(H14A,H14B), C16(H16A,H16B),
 C15(H15A,H15B)
3.c Aromatic/amide H refined with riding coordinates:
 C20(H20), C19(H19), C18(H18), C32(H32), C29(H29), C5(H5), C28(H28), C6(H6),
 C25(H25), C26(H26), C33(H33), C36(H36), C27(H27), C3(H3), C34(H34), C35(H35),
 C2(H2)
;
_olex2_submission_special_instructions 'No special instructions were received'
_oxdiff_exptl_absorpt_empirical_details
;
Empirical correction (ABSPACK) includes:
- Absorption correction using spherical harmonics
- Frame scaling
;
_oxdiff_exptl_absorpt_empirical_full_max 2.150
_oxdiff_exptl_absorpt_empirical_full_min 0.439

loop_
_space_group_symop_operation_xyz
'x, y, z'
'-x+1/2, -y, z+1/2'
'-x, y+1/2, -z+1/2'
'x+1/2, -y+1/2, -z'

loop_
_atom_site_label
_atom_site_type_symbol
_atom_site_fract_x
_atom_site_fract_y
_atom_site_fract_z
_atom_site_U_iso_or_equiv
_atom_site_adp_type
_atom_site_occupancy
_atom_site_site_symmetry_order
_atom_site_calc_flag
_atom_site_refinement_flags_posn
_atom_site_refinement_flags_adp
Br30 Br 0.88053(4) 0.63020(6) 0.93879(2) 0.02189(14) Uani 1 1 d . .
Fe31 Fe 0.74539(6) 0.69103(7) 0.61919(2) 0.01200(16) Uani 1 1 d . .
O11 O 0.8955(3) 0.3336(4) 0.70738(9) 0.0185(8) Uani 1 1 d . .
O8 O 0.6768(3) 0.2929(4) 0.73033(9) 0.0149(8) Uani 1 1 d . .
N12 N 0.4874(3) 0.3841(4) 0.65330(11) 0.0125(9) Uani 1 1 d . .
C17 C 0.5553(4) 0.6332(5) 0.64808(12) 0.0086(9) Uani 1 1 d . .
C20 C 0.6191(4) 0.8528(5) 0.62871(12) 0.0153(10) Uani 1 1 d . .
H20 H 0.626558 0.935625 0.612410 0.018 Uiso 1 1 calc R .
C19 C 0.6828(4) 0.8160(5) 0.67505(13) 0.0144(11) Uani 1 1 d . .
H19 H 0.739983 0.870908 0.694039 0.017 Uiso 1 1 calc R .
C4 C 0.8526(4) 0.5439(5) 0.87602(13) 0.0146(11) Uani 1 1 d . .
C18 C 0.6432(4) 0.6802(5) 0.68700(12) 0.0118(10) Uani 1 1 d . .
H18 H 0.669872 0.631439 0.715039 0.014 Uiso 1 1 calc R .
C32 C 0.8258(5) 0.5459(6) 0.57300(14) 0.0224(12) Uani 1 1 d . U
H32 H 0.782291 0.466625 0.563071 0.027 Uiso 1 1 calc R .
C29 C 0.4927(4) 0.1973(5) 0.56924(12) 0.0117(10) Uani 1 1 d . .
H29 H 0.409329 0.228474 0.581480 0.014 Uiso 1 1 calc R .
C5 C 0.7347(4) 0.4714(5) 0.86804(13) 0.0122(10) Uani 1 1 d . .
H5 H 0.669037 0.464437 0.893049 0.015 Uiso 1 1 calc R .
C28 C 0.4954(4) 0.1150(6) 0.52678(12) 0.0143(11) Uani 1 1 d . .
H28 H 0.413774 0.090926 0.511242 0.017 Uiso 1 1 calc R .
C6 C 0.7142(4) 0.4085(5) 0.82218(13) 0.0125(11) Uani 1 1 d . .
H6 H 0.634341 0.359967 0.816066 0.015 Uiso 1 1 calc R .
C7 C 0.8023(4) 0.3460(5) 0.73680(13) 0.0139(11) Uani 1 1 d . .
C21 C 0.5426(4) 0.7390(5) 0.61255(14) 0.0130(10) Uani 1 1 d . .
C1 C 0.8150(4) 0.4191(5) 0.78549(13) 0.0109(10) Uani 1 1 d . .
C25 C 0.7374(4) 0.1886(5) 0.57310(12) 0.0116(10) Uani 1 1 d . .
H25 H 0.819349 0.213642 0.588185 0.014 Uiso 1 1 calc R .
C24 C 0.6140(4) 0.2330(5) 0.59335(12) 0.0094(9) Uani 1 1 d . .
C26 C 0.7401(4) 0.1074(5) 0.53060(12) 0.0147(11) Uani 1 1 d . .
H26 H 0.823414 0.078741 0.517506 0.018 Uiso 1 1 calc R .
C33 C 0.8190(4) 0.6721(6) 0.54819(15) 0.0223(12) Uani 1 1 d . U
H33 H 0.770595 0.690293 0.519063 0.027 Uiso 1 1 calc R .
C10 C 0.6132(4) 0.3165(5) 0.64174(12) 0.0103(9) Uani 1 1 d . .
H10 H 0.684446 0.385838 0.638697 0.012 Uiso 1 1 calc R .
C36 C 0.9103(4) 0.5611(6) 0.61561(17) 0.0237(12) Uani 1 1 d . .
H36 H 0.932361 0.493833 0.638518 0.028 Uiso 1 1 calc R .
C27 C 0.6183(4) 0.0694(5) 0.50783(12) 0.0141(10) Uani 1 1 d . .
H27 H 0.619549 0.013467 0.479938 0.017 Uiso 1 1 calc R .
C9 C 0.6557(4) 0.2203(5) 0.68410(12) 0.0128(11) Uani 1 1 d . .
H9A H 0.585070 0.152470 0.688850 0.015 Uiso 1 1 calc R .
H9B H 0.739617 0.174017 0.674886 0.015 Uiso 1 1 calc R .
C3 C 0.9511(4) 0.5589(6) 0.83962(15) 0.0252(13) Uani 1 1 d . .
H3 H 1.028871 0.610840 0.845442 0.030 Uiso 1 1 calc R .
C23 C 0.4357(5) 0.5422(6) 0.57971(14) 0.0177(12) Uani 1 1 d . .
H23A H 0.505121 0.493388 0.561122 0.021 Uiso 1 1 calc R .
H23B H 0.346209 0.510123 0.569371 0.021 Uiso 1 1 calc R .
C22 C 0.4487(4) 0.6963(6) 0.57049(13) 0.0183(11) Uani 1 1 d . .
H22A H 0.489109 0.715153 0.538181 0.022 Uiso 1 1 calc R .
H22B H 0.360452 0.740996 0.572757 0.022 Uiso 1 1 calc R .
C14 C 0.3192(4) 0.5485(6) 0.66552(15) 0.0185(12) Uani 1 1 d . .
H14A H 0.336050 0.585717 0.698435 0.022 Uiso 1 1 calc R .
H14B H 0.261552 0.610615 0.646920 0.022 Uiso 1 1 calc R .
C34 C 0.8989(5) 0.7658(6) 0.57562(15) 0.0238(12) Uani 1 1 d . .
H34 H 0.912140 0.856572 0.567795 0.029 Uiso 1 1 calc R .
C13 C 0.4560(4) 0.5208(5) 0.63744(13) 0.0105(10) Uani 1 1 d . .
C16 C 0.3737(4) 0.3181(5) 0.67998(13) 0.0173(11) Uani 1 1 d . .
H16A H 0.391535 0.313886 0.715534 0.021 Uiso 1 1 calc R .
H16B H 0.358078 0.227229 0.667511 0.021 Uiso 1 1 calc R .
C35 C 0.9550(4) 0.6968(6) 0.61692(17) 0.0253(13) Uani 1 1 d . .
H35 H 1.011882 0.734574 0.641012 0.030 Uiso 1 1 calc R .
C15 C 0.2538(5) 0.4086(5) 0.66888(15) 0.0226(12) Uani 1 1 d . .
H15A H 0.186383 0.405000 0.695437 0.027 Uiso 1 1 calc R .
H15B H 0.210314 0.383819 0.637657 0.027 Uiso 1 1 calc R .
C2 C 0.9317(4) 0.4946(6) 0.79400(14) 0.0228(13) Uani 1 1 d . .
H2 H 0.997617 0.502590 0.769121 0.027 Uiso 1 1 calc R .

loop_
_atom_site_aniso_label
_atom_site_aniso_U_11
_atom_site_aniso_U_22
_atom_site_aniso_U_33
_atom_site_aniso_U_23
_atom_site_aniso_U_13
_atom_site_aniso_U_12
Br30 0.01317(19) 0.0344(4) 0.01811(18) -0.0133(2) -0.00247(17) 0.0003(2)
Fe31 0.0133(3) 0.0108(4) 0.0119(2) 0.0005(3) 0.0043(2) 0.0007(3)
O11 0.0148(14) 0.027(3) 0.0142(12) -0.0032(14) 0.0030(12) 0.0035(17)
O8 0.0160(15) 0.021(2) 0.0071(12) -0.0038(14) 0.0002(11) -0.0035(16)
N12 0.0140(17) 0.007(3) 0.0166(16) 0.0014(17) 0.0054(13) 0.0018(19)
C17 0.0106(18) 0.009(3) 0.0065(16) -0.0029(19) 0.0023(14) 0.004(2)
C20 0.021(2) 0.007(3) 0.0177(18) 0.0019(18) 0.0044(18) 0.005(2)
C19 0.0127(19) 0.015(3) 0.0157(19) -0.002(2) 0.0031(16) -0.001(2)
C4 0.013(2) 0.015(3) 0.0149(18) -0.006(2) -0.0023(16) 0.008(2)
C18 0.014(2) 0.013(3) 0.0083(16) 0.0014(18) 0.0014(15) 0.001(2)
C32 0.0245(19) 0.022(2) 0.0213(18) -0.0027(17) 0.0151(15) -0.0010(19)
C29 0.0103(19) 0.013(3) 0.0120(19) 0.000(2) 0.0006(15) -0.002(2)
C5 0.013(2) 0.010(3) 0.0137(18) 0.0003(18) 0.0023(16) 0.002(2)
C28 0.013(2) 0.018(3) 0.0113(17) -0.002(2) -0.0038(15) -0.001(2)
C6 0.013(2) 0.010(3) 0.0149(18) 0.0025(19) -0.0009(15) -0.003(2)
C7 0.016(2) 0.015(3) 0.0108(17) 0.005(2) -0.0025(16) -0.001(2)
C21 0.016(2) 0.009(3) 0.0134(19) -0.002(2) 0.0025(16) 0.003(2)
C1 0.012(2) 0.011(3) 0.0091(17) 0.0010(18) -0.0012(15) 0.003(2)
C25 0.0107(19) 0.014(3) 0.0097(17) 0.0017(18) -0.0036(15) 0.000(2)
C24 0.0137(19) 0.006(3) 0.0087(16) 0.0002(16) -0.0013(16) -0.002(2)
C26 0.016(2) 0.015(3) 0.0132(17) -0.0001(19) 0.0031(16) 0.002(2)
C33 0.0227(18) 0.024(2) 0.0199(17) 0.0003(17) 0.0123(15) -0.0006(19)
C10 0.0099(17) 0.010(3) 0.0106(16) -0.0026(18) -0.0010(16) 0.002(2)
C36 0.019(2) 0.015(3) 0.037(2) 0.011(3) 0.017(2) 0.011(2)
C27 0.018(2) 0.016(3) 0.0082(16) -0.0025(17) -0.0003(17) 0.001(2)
C9 0.018(2) 0.011(3) 0.0101(17) -0.0036(18) -0.0025(15) -0.002(2)
C3 0.015(2) 0.037(4) 0.025(2) -0.009(2) 0.0007(18) -0.009(3)
C23 0.020(2) 0.022(4) 0.0113(18) -0.002(2) -0.0070(16) 0.003(2)
C22 0.022(2) 0.022(3) 0.0110(19) 0.002(2) -0.0054(16) 0.007(2)
C14 0.013(2) 0.021(4) 0.022(2) -0.006(2) 0.0029(17) 0.001(2)
C34 0.023(2) 0.016(3) 0.032(2) 0.006(2) 0.015(2) 0.000(3)
C13 0.010(2) 0.011(3) 0.0104(18) -0.0007(19) 0.0012(15) 0.003(2)
C16 0.017(2) 0.018(3) 0.0175(18) -0.003(2) 0.0071(18) -0.010(2)
C35 0.010(2) 0.033(4) 0.033(2) -0.002(3) 0.0047(19) 0.003(2)
C15 0.015(2) 0.027(4) 0.026(2) -0.008(2) 0.0041(19) -0.005(3)
C2 0.017(2) 0.037(4) 0.0140(19) -0.005(2) 0.0034(17) -0.003(3)

loop_
_atom_type_symbol
_atom_type_description
_atom_type_scat_dispersion_real
_atom_type_scat_dispersion_imag
_atom_type_scat_source
C C 0.0033 0.0016 'International Tables Vol C Tables 4.2.6.8 and 6.1.1.4'
H H 0.0000 0.0000 'International Tables Vol C Tables 4.2.6.8 and 6.1.1.4'
Br Br -0.2901 2.4595 'International Tables Vol C Tables 4.2.6.8 and 6.1.1.4'
Fe Fe 0.3463 0.8444 'International Tables Vol C Tables 4.2.6.8 and 6.1.1.4'
N N 0.0061 0.0033 'International Tables Vol C Tables 4.2.6.8 and 6.1.1.4'
O O 0.0106 0.0060 'International Tables Vol C Tables 4.2.6.8 and 6.1.1.4'

loop_
_geom_angle_atom_site_label_1
_geom_angle_atom_site_label_2
_geom_angle_atom_site_label_3
_geom_angle
C20 Fe31 C17 68.29(19)
C20 Fe31 C18 68.86(17)
C20 Fe31 C32 148.98(16)
C20 Fe31 C21 40.68(18)
C20 Fe31 C33 113.70(18)
C20 Fe31 C36 165.5(2)
C20 Fe31 C34 103.5(2)
C20 Fe31 C35 126.0(2)
C19 Fe31 C17 68.07(17)
C19 Fe31 C20 41.33(15)
C19 Fe31 C18 40.76(18)
C19 Fe31 C32 169.60(18)
C19 Fe31 C21 68.44(16)
C19 Fe31 C33 147.9(2)
C19 Fe31 C36 130.28(18)
C19 Fe31 C34 115.0(2)
C19 Fe31 C35 107.8(2)
C18 Fe31 C17 40.09(14)
C32 Fe31 C17 111.9(2)
C32 Fe31 C18 132.6(2)
C32 Fe31 C36 40.32(18)
C21 Fe31 C17 40.14(17)
C21 Fe31 C18 67.83(15)
C21 Fe31 C32 118.72(18)
C21 Fe31 C36 153.8(2)
C21 Fe31 C35 163.5(2)
C33 Fe31 C17 129.22(17)
C33 Fe31 C18 168.5(2)
C33 Fe31 C32 40.4(2)
C33 Fe31 C21 106.30(17)
C33 Fe31 C36 67.97(19)
C33 Fe31 C35 67.89(19)
C36 Fe31 C17 122.7(2)
C36 Fe31 C18 112.59(18)
C34 Fe31 C17 164.57(16)
C34 Fe31 C18 150.86(18)
C34 Fe31 C32 68.0(2)
C34 Fe31 C21 125.36(19)
C34 Fe31 C33 40.62(18)
C34 Fe31 C36 67.9(2)
C34 Fe31 C35 40.37(19)
C35 Fe31 C17 154.91(19)
C35 Fe31 C18 120.50(17)
C35 Fe31 C32 67.6(2)
C35 Fe31 C36 40.1(2)
C7 O8 C9 115.7(3)
C10 N12 C13 123.6(3)
C10 N12 C16 123.1(4)
C13 N12 C16 113.2(3)
C18 C17 Fe31 69.4(2)
C18 C17 C13 140.1(4)
C21 C17 Fe31 68.2(2)
C21 C17 C18 107.7(4)
C21 C17 C13 111.1(3)
C13 C17 Fe31 134.8(3)
Fe31 C20 H20 125.7
C19 C20 Fe31 69.3(3)
C19 C20 H20 126.5
C21 C20 Fe31 70.0(3)
C21 C20 H20 126.5
C21 C20 C19 107.0(4)
Fe31 C19 H19 125.2
C20 C19 Fe31 69.3(2)
C20 C19 H19 125.9
C18 C19 Fe31 71.2(2)
C18 C19 C20 108.3(4)
C18 C19 H19 125.9
C5 C4 Br30 119.4(3)
C5 C4 C3 122.1(4)
C3 C4 Br30 118.5(3)
Fe31 C18 H18 126.8
C17 C18 Fe31 70.48(19)
C17 C18 C19 107.6(4)
C17 C18 H18 126.2
C19 C18 Fe31 68.1(2)
C19 C18 H18 126.2
Fe31 C32 H32 125.9
C33 C32 Fe31 69.5(3)
C33 C32 H32 125.9
C33 C32 C36 108.3(5)
C36 C32 Fe31 70.3(3)
C36 C32 H32 125.9
C28 C29 H29 119.7
C24 C29 H29 119.7
C24 C29 C28 120.5(4)
C4 C5 H5 120.3
C4 C5 C6 119.4(4)
C6 C5 H5 120.3
C29 C28 H28 119.8
C27 C28 C29 120.4(4)
C27 C28 H28 119.8
C5 C6 H6 120.4
C5 C6 C1 119.2(4)
C1 C6 H6 120.4
O11 C7 O8 124.2(4)
O11 C7 C1 123.7(4)
O8 C7 C1 112.1(3)
C17 C21 Fe31 71.7(2)
C17 C21 C22 110.3(4)
C20 C21 Fe31 69.3(2)
C20 C21 C17 109.4(3)
C20 C21 C22 140.2(4)
C22 C21 Fe31 126.0(3)
C6 C1 C7 121.3(4)
C2 C1 C6 120.4(4)
C2 C1 C7 118.2(3)
C24 C25 H25 119.5
C24 C25 C26 121.1(4)
C26 C25 H25 119.5
C29 C24 C10 121.5(4)
C25 C24 C29 118.4(3)
C25 C24 C10 120.1(3)
C25 C26 H26 120.1
C27 C26 C25 119.9(4)
C27 C26 H26 120.1
Fe31 C33 H33 125.9
C32 C33 Fe31 70.1(2)
C32 C33 H33 126.1
C32 C33 C34 107.8(4)
C34 C33 Fe31 69.5(2)
C34 C33 H33 126.1
N12 C10 C24 115.9(3)
N12 C10 H10 107.5
N12 C10 C9 111.1(3)
C24 C10 H10 107.5
C24 C10 C9 106.9(4)
C9 C10 H10 107.5
Fe31 C36 H36 126.5
C32 C36 Fe31 69.4(3)
C32 C36 H36 126.2
C35 C36 Fe31 69.4(3)
C35 C36 C32 107.5(5)
C35 C36 H36 126.2
C28 C27 C26 119.7(4)
C28 C27 H27 120.1
C26 C27 H27 120.1
O8 C9 C10 111.4(4)
O8 C9 H9A 109.4
O8 C9 H9B 109.4
C10 C9 H9A 109.4
C10 C9 H9B 109.4
H9A C9 H9B 108.0
C4 C3 H3 120.7
C4 C3 C2 118.6(4)
C2 C3 H3 120.7
H23A C23 H23B 108.7
C22 C23 H23A 110.5
C22 C23 H23B 110.5
C22 C23 C13 106.2(4)
C13 C23 H23A 110.5
C13 C23 H23B 110.5
C21 C22 C23 101.8(3)
C21 C22 H22A 111.4
C21 C22 H22B 111.4
C23 C22 H22A 111.4
C23 C22 H22B 111.4
H22A C22 H22B 109.3
H14A C14 H14B 109.1
C13 C14 H14A 111.1
C13 C14 H14B 111.1
C15 C14 H14A 111.1
C15 C14 H14B 111.1
C15 C14 C13 103.2(4)
Fe31 C34 H34 125.5
C33 C34 Fe31 69.8(2)
C33 C34 H34 126.1
C35 C34 Fe31 70.2(2)
C35 C34 C33 107.8(5)
C35 C34 H34 126.1
N12 C13 C17 119.8(3)
N12 C13 C23 116.1(4)
N12 C13 C14 101.8(3)
C17 C13 C23 99.7(3)
C17 C13 C14 109.4(4)
C14 C13 C23 110.1(3)
N12 C16 H16A 111.1
N12 C16 H16B 111.1
N12 C16 C15 103.2(4)
H16A C16 H16B 109.1
C15 C16 H16A 111.1
C15 C16 H16B 111.1
Fe31 C35 H35 126.0
C36 C35 Fe31 70.5(3)
C36 C35 C34 108.6(5)
C36 C35 H35 125.7
C34 C35 Fe31 69.5(3)
C34 C35 H35 125.7
C14 C15 H15A 111.2
C14 C15 H15B 111.2
C16 C15 C14 103.0(4)
C16 C15 H15A 111.2
C16 C15 H15B 111.2
H15A C15 H15B 109.1
C1 C2 C3 120.3(4)
C1 C2 H2 119.9
C3 C2 H2 119.9

loop_
_geom_bond_atom_site_label_1
_geom_bond_atom_site_label_2
_geom_bond_distance
Br30 C4 1.906(4)
Fe31 C17 2.090(4)
Fe31 C20 2.035(5)
Fe31 C19 2.035(4)
Fe31 C18 2.077(3)
Fe31 C32 2.050(5)
Fe31 C21 2.044(4)
Fe31 C33 2.043(4)
Fe31 C36 2.062(5)
Fe31 C34 2.039(4)
Fe31 C35 2.048(4)
O11 C7 1.211(4)
O8 C7 1.344(5)
O8 C9 1.447(4)
N12 C10 1.431(5)
N12 C13 1.448(6)
N12 C16 1.473(5)
C17 C18 1.428(5)
C17 C21 1.419(6)
C17 C13 1.502(6)
C20 H20 0.9300
C20 C19 1.436(5)
C20 C21 1.418(6)
C19 H19 0.9300
C19 C18 1.432(7)
C4 C5 1.373(6)
C4 C3 1.378(5)
C18 H18 0.9300
C32 H32 0.9300
C32 C33 1.414(7)
C32 C36 1.417(6)
C29 H29 0.9300
C29 C28 1.399(6)
C29 C24 1.394(5)
C5 H5 0.9300
C5 C6 1.392(5)
C28 H28 0.9300
C28 C27 1.379(6)
C6 H6 0.9300
C6 C1 1.395(5)
C7 C1 1.497(5)
C21 C22 1.513(5)
C1 C2 1.381(6)
C25 H25 0.9300
C25 C24 1.392(6)
C25 C26 1.394(6)
C24 C10 1.537(5)
C26 H26 0.9300
C26 C27 1.389(6)
C33 H33 0.9300
C33 C34 1.417(7)
C10 H10 0.9800
C10 C9 1.538(6)
C36 H36 0.9300
C36 C35 1.410(7)
C27 H27 0.9300
C9 H9A 0.9700
C9 H9B 0.9700
C3 H3 0.9300
C3 C2 1.391(6)
C23 H23A 0.9700
C23 H23B 0.9700
C23 C22 1.547(7)
C23 C13 1.575(5)
C22 H22A 0.9700
C22 H22B 0.9700
C14 H14A 0.9700
C14 H14B 0.9700
C14 C13 1.558(5)
C14 C15 1.525(7)
C34 H34 0.9300
C34 C35 1.410(7)
C16 H16A 0.9700
C16 H16B 0.9700
C16 C15 1.503(6)
C35 H35 0.9300
C15 H15A 0.9700
C15 H15B 0.9700
C2 H2 0.9300

loop_
_geom_torsion_atom_site_label_1
_geom_torsion_atom_site_label_2
_geom_torsion_atom_site_label_3
_geom_torsion_atom_site_label_4
_geom_torsion
Br30 C4 C5 C6 180.0(3)
Br30 C4 C3 C2 179.2(4)
Fe31 C17 C18 C19 58.1(3)
Fe31 C17 C21 C20 -59.3(3)
Fe31 C17 C21 C22 122.5(3)
Fe31 C17 C13 N12 73.5(5)
Fe31 C17 C13 C23 -54.3(5)
Fe31 C17 C13 C14 -169.7(3)
Fe31 C20 C19 C18 -60.8(3)
Fe31 C20 C21 C17 60.7(3)
Fe31 C20 C21 C22 -121.9(6)
Fe31 C19 C18 C17 -59.6(3)
Fe31 C32 C33 C34 59.5(3)
Fe31 C32 C36 C35 -59.2(3)
Fe31 C21 C22 C23 69.1(4)
Fe31 C33 C34 C35 60.2(3)
Fe31 C36 C35 C34 -59.2(3)
Fe31 C34 C35 C36 59.8(3)
O11 C7 C1 C6 -167.4(5)
O11 C7 C1 C2 10.7(7)
O8 C7 C1 C6 10.9(6)
O8 C7 C1 C2 -171.0(4)
N12 C10 C9 O8 -60.6(4)
N12 C16 C15 C14 -32.9(4)
C17 C21 C22 C23 -12.6(4)
C20 C19 C18 Fe31 59.7(3)
C20 C19 C18 C17 0.1(4)
C20 C21 C22 C23 170.0(5)
C19 C20 C21 Fe31 -59.7(3)
C19 C20 C21 C17 1.0(5)
C19 C20 C21 C22 178.4(5)
C4 C5 C6 C1 0.8(7)
C4 C3 C2 C1 0.8(8)
C18 C17 C21 Fe31 58.3(3)
C18 C17 C21 C20 -0.9(4)
C18 C17 C21 C22 -179.2(3)
C18 C17 C13 N12 -41.1(7)
C18 C17 C13 C23 -168.9(5)
C18 C17 C13 C14 75.7(6)
C32 C33 C34 Fe31 -59.9(3)
C32 C33 C34 C35 0.3(5)
C32 C36 C35 Fe31 59.2(3)
C32 C36 C35 C34 0.0(5)
C29 C28 C27 C26 -1.1(7)
C29 C24 C10 N12 -15.6(6)
C29 C24 C10 C9 108.9(4)
C5 C4 C3 C2 -2.1(8)
C5 C6 C1 C7 176.0(4)
C5 C6 C1 C2 -2.0(7)
C28 C29 C24 C25 2.2(6)
C28 C29 C24 C10 -176.5(4)
C6 C1 C2 C3 1.2(7)
C7 O8 C9 C10 -86.1(4)
C7 C1 C2 C3 -176.8(5)
C21 C17 C18 Fe31 -57.5(3)
C21 C17 C18 C19 0.5(4)
C21 C17 C13 N12 153.2(3)
C21 C17 C13 C23 25.4(4)
C21 C17 C13 C14 -90.0(4)
C21 C20 C19 Fe31 60.2(3)
C21 C20 C19 C18 -0.7(4)
C25 C24 C10 N12 165.8(4)
C25 C24 C10 C9 -69.8(5)
C25 C26 C27 C28 1.5(6)
C24 C29 C28 C27 -0.8(7)
C24 C25 C26 C27 -0.1(7)
C24 C10 C9 O8 172.0(3)
C26 C25 C24 C29 -1.8(6)
C26 C25 C24 C10 176.9(4)
C33 C32 C36 Fe31 59.3(3)
C33 C32 C36 C35 0.2(5)
C33 C34 C35 Fe31 -60.0(3)
C33 C34 C35 C36 -0.2(5)
C10 N12 C13 C17 -52.3(5)
C10 N12 C13 C23 67.5(5)
C10 N12 C13 C14 -172.9(3)
C10 N12 C16 C15 -162.5(3)
C36 C32 C33 Fe31 -59.8(3)
C36 C32 C33 C34 -0.3(5)
C9 O8 C7 O11 -1.7(7)
C9 O8 C7 C1 -180.0(4)
C3 C4 C5 C6 1.3(7)
C22 C23 C13 N12 -162.8(4)
C22 C23 C13 C17 -32.7(4)
C22 C23 C13 C14 82.3(5)
C13 N12 C10 C24 -90.9(5)
C13 N12 C10 C9 146.9(4)
C13 N12 C16 C15 14.0(4)
C13 C17 C18 Fe31 136.5(6)
C13 C17 C18 C19 -165.4(5)
C13 C17 C21 Fe31 -131.3(3)
C13 C17 C21 C20 169.5(3)
C13 C17 C21 C22 -8.8(5)
C13 C23 C22 C21 28.2(4)
C13 C14 C15 C16 39.8(4)
C16 N12 C10 C24 85.2(4)
C16 N12 C10 C9 -37.0(5)
C16 N12 C13 C17 131.3(4)
C16 N12 C13 C23 -109.0(4)
C16 N12 C13 C14 10.6(4)
C15 C14 C13 N12 -30.7(4)
C15 C14 C13 C17 -158.3(3)
C15 C14 C13 C23 93.1(5)
